data_4115927
loop_
_publ_author_name
'Ralf-Dieter Schnebeck'
'Eva Freisinger'
'Frank Glah\'e'
'Bernhard Lippert'

_publ_contact_author_address
; Fachbereich Chemie
  Universit\"at Dortmund
  Otto-Hahn-Str. 6
  D-44221 Dortmund
  Germany
;
_publ_contact_author_email lippert@pop.uni-dortmund.de
_publ_contact_author_fax 'Int. code + (231) 755-3797'
_publ_contact_author_name 'Prof. Bernhard Lippert'
_publ_contact_author_phone '231 755-3840'
_publ_section_title
;
 Molecular Architecture Based on Metal Triangles Derived from
 2,2'-Bipyrazine (Bpz) and EnMII (M = Pt, Pd)
;
_journal_name_full 'Journal of the American Chemical Society'
_journal_page_first 1381
_journal_page_last 1390
_journal_paper_doi 10.1021/ja9931325
_journal_volume 122
_journal_year 2000
_chemical_formula_sum 'C30 H57.5 Ag F12 N23 O22.75 P2 Pt3'
_chemical_formula_weight 2087.57
_chemical_name_systematic
; 
 ? 
;
_space_group_IT_number 13
_symmetry_cell_setting monoclinic
_symmetry_space_group_name_Hall '-P 2yc'
_symmetry_space_group_name_H-M 'P 1 2/c 1'
_atom_sites_solution_hydrogens geom
_atom_sites_solution_primary patterson
_atom_sites_solution_secondary difmap
_audit_creation_method SHELXL
_cell_angle_alpha 90.00
_cell_angle_beta 95.43(3)
_cell_angle_gamma 90.00
_cell_formula_units_Z 4
_cell_length_a 14.936(3)
_cell_length_b 13.216(3)
_cell_length_c 31.407(6)
_cell_measurement_reflns_used 13812
_cell_measurement_temperature 114(2)
_cell_measurement_theta_max 21.95
_cell_measurement_theta_min 1.67
_cell_volume 6172(2)
_computing_cell_refinement 'DENZO, SCALEPACK (Otwinowski, Minor, 1997)'
_computing_data_collection 'KappaCCD (Nonius BV, Netherlands)'
_computing_data_reduction 'DENZO, SCALEPACK (Otwinowski, Minor, 1997)'
_computing_molecular_graphics 'Siemens SHELXTL-PLUS(VMS)'
_computing_publication_material SHELXL-93
_computing_structure_refinement 'SHELXL-93 (Sheldrick, 1993)'
_computing_structure_solution 'SHELXS-86 (Sheldrick, 1990)'
_diffrn_ambient_temperature 114(2)
_diffrn_detector_area_resol_mean '19 vertical, 18 horizontal'
_diffrn_measurement_device Enraf-Nonius-KappaCCD
_diffrn_measurement_method
;
360 frames via \w-rotation (\D\w\=1\%) and two times 50s per frame
;
_diffrn_radiation_monochromator graphite
_diffrn_radiation_source 'fine-focus sealed tube'
_diffrn_radiation_type MoK\a
_diffrn_radiation_wavelength 0.71073
_diffrn_reflns_av_R_equivalents 0.0596
_diffrn_reflns_av_sigmaI/netI 0.1079
_diffrn_reflns_limit_h_max 15
_diffrn_reflns_limit_h_min -15
_diffrn_reflns_limit_k_max 0
_diffrn_reflns_limit_k_min -13
_diffrn_reflns_limit_l_max 32
_diffrn_reflns_limit_l_min -31
_diffrn_reflns_number 13812
_diffrn_reflns_theta_max 21.95
_diffrn_reflns_theta_min 1.67
_exptl_absorpt_coefficient_mu 7.270
_exptl_absorpt_correction_T_max 0.2856
_exptl_absorpt_correction_T_min 0.2637
_exptl_absorpt_correction_type SCALEPACK
_exptl_crystal_colour yellow
_exptl_crystal_density_diffrn 2.247
_exptl_crystal_description cube
_exptl_crystal_F_000 3998
_exptl_crystal_size_max 0.25
_exptl_crystal_size_mid 0.23
_exptl_crystal_size_min 0.23
_refine_diff_density_max 2.449
_refine_diff_density_min -1.177
_refine_diff_density_rms 0.193
_refine_ls_extinction_method none
_refine_ls_goodness_of_fit_all 0.940
_refine_ls_goodness_of_fit_obs 1.121
_refine_ls_hydrogen_treatment refU
_refine_ls_matrix_type full
_refine_ls_number_parameters 644
_refine_ls_number_reflns 7485
_refine_ls_number_restraints 42
_refine_ls_restrained_S_all 1.169
_refine_ls_restrained_S_obs 1.191
_refine_ls_R_factor_all 0.1058
_refine_ls_R_factor_obs 0.0528
_refine_ls_shift/esd_max 5.306
_refine_ls_shift/esd_mean 0.294
_refine_ls_structure_factor_coef Fsqd
_refine_ls_weighting_details 'w=1/[\s^2^(Fo^2^)+(0.0823P)^2^+0.0000P] where P=(Fo^2^+2Fc^2^)/3'
_refine_ls_weighting_scheme calc
_refine_ls_wR_factor_all 0.1702
_refine_ls_wR_factor_obs 0.1276
_reflns_number_observed 4479
_reflns_number_total 7505
_reflns_observed_criterion >2sigma(I)
_cod_data_source_file ja9931325_7.cif
_cod_data_source_block 7
_cod_depositor_comments
;
The following automatic conversions were performed:

'_refine_ls_weighting_scheme' value 'calc
w=1/[\s^2^(Fo^2^)+(0.0823P)^2^+0.0000P] where P=(Fo^2^+2Fc^2^)/3' was
changed to 'calc'. New tag '_refine_ls_weighting_details' was
created. The value of the new tag was set to
'w=1/[\s^2^(Fo^2^)+(0.0823P)^2^+0.0000P] where P=(Fo^2^+2Fc^2^)/3'.

Automatic conversion script
Id: cif_fix_values 3143 2015-03-26 13:38:13Z robertas 
;
_cod_original_cell_volume 6171.7(22)
_cod_original_formula_sum 'C30 H57.50 Ag F12 N23 O22.75 P2 Pt3'
_cod_database_code 4115927

loop_
_symmetry_equiv_pos_as_xyz
'x, y, z'
'-x, y, -z+1/2'
'-x, -y, -z'
'x, -y, z-1/2'

loop_
_atom_site_aniso_label
_atom_site_aniso_U_11
_atom_site_aniso_U_22
_atom_site_aniso_U_33
_atom_site_aniso_U_23
_atom_site_aniso_U_13
_atom_site_aniso_U_12
Pt1 0.0314(15) 0.050(2) 0.0342(13) -0.0007(12) 0.0014(10) 0.0011(13)
Pt2 0.036(2) 0.041(2) 0.0390(14) -0.0026(12) 0.0049(11) -0.0007(13)
Pt3 0.035(2) 0.053(2) 0.0449(15) 0.0038(13) 0.0024(11) -0.0041(14)
Ag1 0.061(4) 0.055(4) 0.040(3) -0.001(2) 0.014(2) -0.013(3)
N11P 0.025(30) 0.065(39) 0.056(30) 0.009(28) -0.001(24) 0.001(27)
C11P 0.043(56) 0.173(85) 0.048(46) 0.033(50) 0.013(41) 0.001(54)
C12P 0.100(85) 0.208(79) 0.033(78) 0.046(61) -0.017(63) -0.005(65)
N12P 0.043(35) 0.080(47) 0.040(30) 0.018(29) 0.018(25) 0.008(31)
N21P 0.050(35) 0.051(36) 0.046(31) 0.002(27) 0.012(25) 0.006(27)
C21P 0.167(85) 0.047(51) 0.073(53) 0.020(43) -0.020(51) 0.003(52)
N22P 0.068(40) 0.043(35) 0.067(38) -0.010(29) 0.024(30) -0.019(30)
N31P 0.076(45) 0.108(60) 0.056(38) 0.016(41) 0.019(32) -0.024(42)
C31P 0.150(98) 0.089(90) 0.167(87) 0.020(76) 0.094(73) 0.014(76)
C32P 0.134(109) 0.146(96) 0.169(104) 0.125(84) 0.053(87) 0.049(81)
N32P 0.056(40) 0.067(40) 0.080(40) 0.027(33) -0.001(32) -0.007(31)
C51 0.024(39) 0.050(49) 0.079(47) -0.013(37) 0.006(34) 0.009(35)
C61 0.060(52) 0.030(41) 0.087(51) -0.016(37) 0.005(41) 0.000(39)
C5'1 0.044(45) 0.024(44) 0.053(39) -0.001(31) -0.001(31) 0.000(34)
C6'1 0.033(41) 0.067(50) 0.043(37) -0.028(34) 0.005(29) -0.003(37)
C52 0.034(41) 0.103(57) 0.044(38) -0.019(37) 0.007(32) -0.023(39)
C62 0.045(45) 0.093(55) 0.033(35) -0.015(35) 0.014(31) 0.005(39)
C5'2 0.036(39) 0.073(49) 0.031(36) 0.005(34) -0.003(31) 0.007(35)
C6'2 0.039(41) 0.084(61) 0.041(35) -0.001(37) -0.008(31) 0.002(38)
C53 0.027(37) 0.119(62) 0.018(31) -0.037(35) 0.008(26) -0.037(38)
C63 0.049(46) 0.027(41) 0.067(45) -0.005(34) 0.006(34) 0.027(37)
C6'3 0.075(55) 0.050(45) 0.046(40) 0.007(34) 0.002(37) -0.012(41)
P1 0.039(12) 0.072(14) 0.047(11) -0.010(10) 0.000(9) -0.002(10)
F11 0.073(27) 0.080(30) 0.052(23) 0.005(21) -0.017(19) -0.032(23)
F12 0.054(30) 0.119(40) 0.148(42) 0.038(33) -0.004(28) -0.025(28)
F13 0.071(29) 0.101(34) 0.101(31) 0.017(25) -0.038(24) 0.008(25)
F14 0.148(46) 0.174(54) 0.071(29) -0.052(33) -0.033(28) 0.081(41)
F15 0.195(52) 0.080(33) 0.061(27) -0.027(24) 0.003(29) 0.012(33)
F16 0.061(31) 0.152(45) 0.099(33) 0.068(32) -0.023(25) -0.011(30)
P2 0.086(17) 0.100(19) 0.065(14) 0.001(13) -0.004(12) 0.006(16)
N50 0.084(66) 0.028(72) 0.048(63) 0.000 -0.027(47) 0.000
O51 0.107(39) 0.075(36) 0.043(36) -0.028(29) -0.003(27) 0.037(30)
O52 0.046(53) 0.106(57) 0.059(48) 0.000 0.013(37) 0.000
O1W 0.042(35) 0.236(82) 0.124(48) 0.039(48) 0.011(32) -0.029(42)
O4W 0.101(65) 0.161(63) 0.199(58) -0.046(48) 0.052(48) -0.021(50)

loop_
_atom_site_label
_atom_site_type_symbol
_atom_site_fract_x
_atom_site_fract_y
_atom_site_fract_z
_atom_site_U_iso_or_equiv
_atom_site_thermal_displace_type
_atom_site_occupancy
_atom_site_calc_flag
_atom_site_refinement_flags
_atom_site_disorder_group
Pt1 Pt 0.7593(2) 0.6822(2) 0.19532(7) 0.0388(8) Uani 1 d . .
Pt2 Pt 1.0723(2) 0.2627(2) 0.12984(7) 0.0386(8) Uani 1 d . .
Pt3 Pt 0.5571(2) 0.2086(2) 0.08190(7) 0.0445(8) Uani 1 d . .
Ag1 Ag 0.8563(3) 0.2095(4) -0.08343(14) 0.0516(15) Uani 1 d . .
N11P N 0.8222(30) 0.6670(38) 0.2555(14) 0.049(14) Uani 1 d . .
H11A H 0.8705(30) 0.6266(38) 0.2548(14) 0.101(81) Uiso 1 calc R .
H11B H 0.8412(30) 0.7279(38) 0.2654(14) 0.101(81) Uiso 1 calc R .
C11P C 0.7594(48) 0.6231(69) 0.2840(21) 0.088(27) Uani 1 d . .
H11C H 0.7646(48) 0.5499(69) 0.2839(21) 0.190(98) Uiso 1 calc R .
H11D H 0.7751(48) 0.6466(69) 0.3130(21) 0.190(98) Uiso 1 calc R .
C12P C 0.6713(63) 0.6508(71) 0.2707(27) 0.115(30) Uani 1 d . .
H12A H 0.6612(63) 0.7186(71) 0.2811(27) 0.190(98) Uiso 1 calc R .
H12B H 0.6310(63) 0.6057(71) 0.2841(27) 0.190(98) Uiso 1 calc R .
N12P N 0.6477(32) 0.6492(42) 0.2257(14) 0.053(15) Uani 1 d . .
H12C H 0.6042(32) 0.6950(42) 0.2186(14) 0.101(81) Uiso 1 calc R .
H12D H 0.6266(32) 0.5876(42) 0.2177(14) 0.101(81) Uiso 1 calc R .
N21P N 1.1257(32) 0.2754(36) 0.1920(14) 0.048(14) Uani 1 d . .
H21A H 1.1843(32) 0.2917(36) 0.1929(14) 0.101(81) Uiso 1 calc R .
H21B H 1.0972(32) 0.3249(36) 0.2051(14) 0.101(81) Uiso 1 calc R .
C21P C 1.1153(62) 0.1776(53) 0.2146(23) 0.097(27) Uani 1 d . .
H21C H 1.1745(62) 0.1484(53) 0.2214(23) 0.190(98) Uiso 1 calc R .
H21D H 1.0905(62) 0.1914(53) 0.2414(23) 0.190(98) Uiso 1 calc R .
C22P C 1.0610(75) 0.1060(89) 0.1922(35) 0.156(44) Uiso 1 d . .
H22A H 1.0027(75) 0.1068(89) 0.2034(35) 0.190(98) Uiso 1 calc R .
H22B H 1.0871(75) 0.0398(89) 0.1983(35) 0.190(98) Uiso 1 calc R .
N22P N 1.0466(35) 0.1176(36) 0.1453(16) 0.058(15) Uani 1 d . .
H22C H 0.9894(35) 0.1017(36) 0.1362(16) 0.101(81) Uiso 1 calc R .
H22D H 1.0833(35) 0.0756(36) 0.1326(16) 0.101(81) Uiso 1 calc R .
N31P N 0.4775(39) 0.1937(53) 0.1294(17) 0.079(20) Uani 1 d . .
H31A H 0.4840(39) 0.2482(53) 0.1466(17) 0.101(81) Uiso 1 calc R .
H31B H 0.4198(39) 0.1909(53) 0.1183(17) 0.101(81) Uiso 1 calc R .
C31P C 0.4989(71) 0.1038(77) 0.1541(31) 0.130(38) Uani 1 d . .
H31C H 0.5453(71) 0.1185(77) 0.1771(31) 0.190(98) Uiso 1 calc R .
H31D H 0.4460(71) 0.0798(77) 0.1667(31) 0.190(98) Uiso 1 calc R .
C32P C 0.5299(76) 0.0283(79) 0.1265(34) 0.147(44) Uani 1 d . .
H32A H 0.5583(76) -0.0256(79) 0.1438(34) 0.190(98) Uiso 1 calc R .
H32B H 0.4784(76) -0.0004(79) 0.1095(34) 0.190(98) Uiso 1 calc R .
N32P N 0.5940(35) 0.0658(39) 0.0974(18) 0.068(16) Uani 1 d . .
H32C H 0.5921(35) 0.0270(39) 0.0738(18) 0.101(81) Uiso 1 calc R .
H32D H 0.6504(35) 0.0646(39) 0.1104(18) 0.101(81) Uiso 1 calc R .
N11 N 1.0285(32) 0.7575(39) 0.1291(14) 0.047(13) Uiso 1 d . .
C21 C 1.0046(36) 0.6624(42) 0.1369(16) 0.034(14) Uiso 1 d . .
C31 C 0.9240(34) 0.6423(41) 0.1568(15) 0.030(14) Uiso 1 d . .
H31 H 0.9079(34) 0.5755(41) 0.1614(15) 0.036(36) Uiso 1 calc R .
N41 N 0.8729(28) 0.7143(35) 0.1684(12) 0.030(11) Uiso 1 d . .
C51 C 0.8947(38) 0.8079(49) 0.1615(19) 0.051(18) Uani 1 d . .
H51 H 0.8587(38) 0.8606(49) 0.1696(19) 0.036(36) Uiso 1 calc R .
C61 C 0.9746(46) 0.8283(48) 0.1415(20) 0.059(19) Uani 1 d . .
H61 H 0.9894(46) 0.8955(48) 0.1368(20) 0.036(36) Uiso 1 calc R .
N1'1 N 1.1343(31) 0.6101(36) 0.1024(14) 0.041(13) Uiso 1 d . .
C2'1 C 1.0636(34) 0.5804(40) 0.1232(15) 0.028(13) Uiso 1 d . .
C3'1 C 1.0497(37) 0.4830(41) 0.1292(15) 0.034(15) Uiso 1 d . .
H3'1 H 0.9983(37) 0.4656(41) 0.1421(15) 0.036(36) Uiso 1 calc R .
N4'1 N 1.1005(31) 0.4092(35) 0.1189(14) 0.038(12) Uiso 1 d . .
C5'1 C 1.1702(41) 0.4369(48) 0.0984(17) 0.041(16) Uani 1 d . .
H5'1 H 1.2082(41) 0.3879(48) 0.0888(17) 0.036(36) Uiso 1 calc R .
C6'1 C 1.1859(40) 0.5324(51) 0.0916(17) 0.047(17) Uani 1 d . .
H6'1 H 1.2370(40) 0.5482(51) 0.0781(17) 0.036(36) Uiso 1 calc R .
N12 N 0.9347(30) 0.2066(31) -0.0123(12) 0.042(11) Uiso 1 d . .
C22 C 0.8875(37) 0.2232(42) 0.0211(17) 0.037(15) Uiso 1 d . .
C32 C 0.9265(36) 0.2432(40) 0.0607(16) 0.037(14) Uiso 1 d . .
H32 H 0.8904(36) 0.2574(40) 0.0826(16) 0.036(36) Uiso 1 calc R .
N42 N 1.0156(30) 0.2431(33) 0.0693(13) 0.034(12) Uiso 1 d . .
C52 C 1.0645(42) 0.2249(49) 0.0362(18) 0.060(20) Uani 1 d . .
H52 H 1.1270(42) 0.2262(49) 0.0404(18) 0.036(36) Uiso 1 calc R .
C62 C 1.0227(41) 0.2045(49) -0.0037(18) 0.056(19) Uani 1 d . .
H62 H 1.0580(41) 0.1886(49) -0.0256(18) 0.036(36) Uiso 1 calc R .
N1'2 N 0.7525(34) 0.2322(35) -0.0303(14) 0.047(13) Uiso 1 d . .
C2'2 C 0.7860(38) 0.2250(43) 0.0115(17) 0.040(15) Uiso 1 d . .
C3'2 C 0.7283(37) 0.2173(41) 0.0435(17) 0.040(15) Uiso 1 d . .
H3'2 H 0.7532(37) 0.2101(41) 0.0716(17) 0.036(36) Uiso 1 calc R .
N4'2 N 0.6394(29) 0.2197(33) 0.0358(13) 0.037(12) Uiso 1 d . .
C5'2 C 0.6060(41) 0.2304(47) -0.0062(17) 0.047(17) Uani 1 d . .
H5'2 H 0.5444(41) 0.2358(47) -0.0136(17) 0.036(36) Uiso 1 calc R .
C6'2 C 0.6645(39) 0.2328(52) -0.0363(18) 0.055(20) Uani 1 d . .
H6'2 H 0.6395(39) 0.2351(52) -0.0646(18) 0.036(36) Uiso 1 calc R .
N13 N 0.4574(31) 0.5454(37) 0.0446(14) 0.041(12) Uiso 1 d . .
C23 C 0.5373(38) 0.5280(42) 0.0668(17) 0.036(15) Uiso 1 d . .
C33 C 0.5648(39) 0.4322(42) 0.0768(16) 0.038(16) Uiso 1 d . .
H33 H 0.6216(39) 0.4230(42) 0.0911(16) 0.036(36) Uiso 1 calc R .
N43 N 0.5135(32) 0.3495(36) 0.0670(14) 0.042(13) Uiso 1 d . .
C53 C 0.4313(36) 0.3730(56) 0.0444(15) 0.054(19) Uani 1 d . .
H53 H 0.3920(36) 0.3206(56) 0.0360(15) 0.036(36) Uiso 1 calc R .
C63 C 0.4063(43) 0.4704(47) 0.0343(19) 0.048(18) Uani 1 d . .
H63 H 0.3505(43) 0.4822(47) 0.0194(19) 0.036(36) Uiso 1 calc R .
N1'3 N 0.5883(35) 0.7017(40) 0.0578(16) 0.049(15) Uiso 1 d . .
C2'3 C 0.5931(38) 0.6166(45) 0.0822(17) 0.039(16) Uiso 1 d . .
C3'3 C 0.6448(37) 0.6155(46) 0.1223(17) 0.044(16) Uiso 1 d . .
H3'3 H 0.6470(37) 0.5566(46) 0.1386(17) 0.036(36) Uiso 1 calc R .
N4'3 N 0.6895(29) 0.6952(35) 0.1370(13) 0.040(12) Uiso 1 d . .
C5'3 C 0.6888(39) 0.7773(45) 0.1120(17) 0.046(16) Uiso 1 d . .
H5'3 H 0.7236(39) 0.8331(45) 0.1210(17) 0.036(36) Uiso 1 calc R .
C6'3 C 0.6378(45) 0.7806(49) 0.0734(19) 0.057(20) Uani 1 d . .
H6'3 H 0.6375(45) 0.8398(49) 0.0574(19) 0.036(36) Uiso 1 calc R .
P1 P 0.8396(12) 0.5399(15) 0.0382(5) 0.053(5) Uani 1 d . .
F11 F 0.7939(24) 0.6091(29) 0.0013(10) 0.070(11) Uani 1 d . .
F12 F 0.9333(27) 0.5902(37) 0.0361(15) 0.108(16) Uani 1 d . .
F13 F 0.8843(26) 0.4699(32) 0.0759(12) 0.094(14) Uani 1 d . .
F14 F 0.8186(34) 0.6223(41) 0.0705(13) 0.134(21) Uani 1 d . .
F15 F 0.8541(37) 0.4513(32) 0.0057(12) 0.113(17) Uani 1 d . .
F16 F 0.7445(28) 0.4903(36) 0.0430(13) 0.106(17) Uani 1 d . .
P2 P 1.2213(17) -0.3379(20) -0.1763(7) 0.084(7) Uani 1 d . .
F21 F 1.2199(35) -0.3380(41) -0.2271(16) 0.131(18) Uiso 1 d . .
F22 F 1.2347(35) -0.3348(40) -0.1281(16) 0.125(17) Uiso 1 d . .
F23 F 1.1625(36) -0.4350(42) -0.1780(16) 0.129(18) Uiso 1 d . .
F24 F 1.1344(45) -0.2745(49) -0.1775(20) 0.163(23) Uiso 1 d . .
F25 F 1.3074(42) -0.4110(48) -0.1736(18) 0.158(22) Uiso 1 d . .
F26 F 1.2841(48) -0.2402(52) -0.1762(21) 0.176(25) Uiso 1 d . .
N30 N 0.7660(27) 0.0524(32) -0.1377(11) 0.213(35) Uiso 1 d D .
O31 O 0.7310(35) 0.1324(41) -0.1362(16) 0.140(20) Uiso 1 d D .
O32 O 0.8374(37) 0.0399(41) -0.1182(18) 0.223(23) Uiso 1 d D .
O33 O 0.7319(41) -0.0154(43) -0.1587(19) 0.250(26) Uiso 1 d D .
N40 N 0.1458(106) 0.0093(117) 0.4168(50) 0.097(45) Uiso 0.50 d P 1
O41 O 0.0738(94) -0.0068(99) 0.4365(43) 0.145(43) Uiso 0.50 d P 1
O42 O 0.1360(82) 0.0570(99) 0.3811(40) 0.085(41) Uiso 0.50 d P 1
O43 O 0.2348(95) -0.0149(102) 0.4254(43) 0.112(43) Uiso 0.50 d P 1
O40W O 0.7756(106) 0.0384(120) 0.4757(51) 0.163(59) Uiso 0.50 d P 1
N40A N 0.1907(105) 0.0440(112) 0.3476(45) 0.106(47) Uiso 0.50 d P 2
O41A O 0.2574(49) 0.0012(51) 0.3387(20) 0.029(18) Uiso 0.50 d P 2
O42A O 0.1625(87) 0.1003(99) 0.3807(38) 0.085(44) Uiso 0.50 d P 2
O43A O 0.1166(63) 0.0484(70) 0.3139(28) 0.077(29) Uiso 0.50 d P 2
N40B N 0.1899(166) -0.0491(168) 0.4493(78) 0.175(72) Uiso 0.50 d P 2
O41B O 0.1341(113) -0.0114(113) 0.4721(49) 0.140(53) Uiso 0.50 d P 2
O42B O 0.2662(128) -0.0197(124) 0.4680(57) 0.152(62) Uiso 0.50 d P 2
O43B O 0.1674(173) -0.1066(205) 0.4207(84) 0.250(112) Uiso 0.50 d P 2
N50 N 1.0000 0.4613(75) 0.2500 0.056(23) Uani 1 d S .
O51 O 0.9543(32) 0.5019(38) 0.2755(14) 0.075(14) Uani 1 d . .
O52 O 1.0000 0.3670(62) 0.2500 0.070(20) Uani 1 d S .
N60 N 0.0000 0.1632(67) 0.7500 0.083(24) Uiso 0.50 d SPD 1
O61 O 0.0000 0.2498(66) 0.7500 0.083(24) Uiso 0.50 d SPD 1
O62 O 0.0608(39) 0.1196(70) 0.7393(29) 0.083(24) Uiso 0.25 d PD 1
O63 O -0.0609(39) 0.1197(70) 0.7607(29) 0.083(24) Uiso 0.25 d PD 1
O60A O -0.1825(65) 0.1298(76) 0.7829(29) 0.087(31) Uiso 0.50 d P 2
O60B O 0.0000 0.0690(115) 0.7500 0.096(48) Uiso 0.50 d SP 2
N70 N 0.4503(56) 0.4223(73) 0.2918(28) 0.296(163) Uiso 0.50 d PD 1
O71 O 0.4801(84) 0.3254(95) 0.2970(38) 0.137(47) Uiso 0.50 d PD 1
O72 O 0.3856(88) 0.4451(100) 0.2599(40) 0.172(53) Uiso 0.50 d PD 1
O73 O 0.4853(118) 0.4961(115) 0.3187(54) 0.276(98) Uiso 0.50 d PD 1
O70W O 1.4698(80) 0.5463(94) 0.1632(36) 0.114(38) Uiso 0.50 d P 2
N80 N 0.5817(53) 0.7210(60) 0.3537(21) 0.112(49) Uiso 0.50 d PD 1
O81 O 0.6442(73) 0.6713(80) 0.3692(33) 0.123(40) Uiso 0.50 d PD 1
O82 O 0.5871(88) 0.8121(82) 0.3529(42) 0.143(58) Uiso 0.50 d PD 1
O83 O 0.5139(80) 0.6794(97) 0.3390(42) 0.174(59) Uiso 0.50 d PD 1
O80W O 0.5456(113) 0.7818(128) 0.3562(51) 0.129(57) Uiso 0.50 d P 2
N90 N 0.5000 0.0000 0.5000 0.074(35) Uiso 0.50 d SPD 1
O91 O 0.4268(56) -0.0288(113) 0.4859(57) 0.074(35) Uiso 0.25 d PD 1
O92 O 0.5629(88) -0.0156(127) 0.4803(50) 0.074(35) Uiso 0.25 d PD 1
O93 O 0.5092(133) 0.0435(99) 0.5333(28) 0.074(35) Uiso 0.25 d PD 1
N90A N 0.6334(93) -0.0087(79) -0.0336(32) 0.376(88) Uiso 0.50 d PD 2
O91A O 0.5561(88) 0.0306(130) -0.0541(44) 0.295(73) Uiso 0.50 d PD 2
O92A O 0.6399(105) -0.0298(136) 0.0060(31) 0.270(72) Uiso 0.50 d PD 2
O93A O 0.7024(99) -0.0183(125) -0.0581(44) 0.330(70) Uiso 0.50 d PD 2
O1W O 0.2854(34) -0.2029(57) 0.5906(19) 0.134(26) Uani 1 d . .
O2W O 0.6963(109) 0.0270(124) 0.7335(50) 0.087(62) Uiso 0.50 d P .
O2WA O 0.6638(108) -0.0104(125) 0.7463(50) 0.129(62) Uiso 0.50 d P .
O3W O 0.6911(37) 0.3042(42) 0.3172(16) 0.158(18) Uiso 1 d . .
O4W O 0.5463(46) 0.1588(54) 0.7165(20) 0.151(25) Uani 1 d . .
O5W O 0.6128(49) 0.4684(56) 0.3610(22) 0.047(21) Uiso 0.50 d P .
O6W O 0.3956(68) 0.1669(79) 0.2411(31) 0.246(43) Uiso 1 d . .

loop_
_atom_type_symbol
_atom_type_description
_atom_type_scat_dispersion_real
_atom_type_scat_dispersion_imag
_atom_type_scat_source
C C 0.0033 0.0016 'International Tables Vol C Tables 4.2.6.8 and 6.1.1.4'
H H 0.0000 0.0000 'International Tables Vol C Tables 4.2.6.8 and 6.1.1.4'
N N 0.0061 0.0033 'International Tables Vol C Tables 4.2.6.8 and 6.1.1.4'
O O 0.0106 0.0060 'International Tables Vol C Tables 4.2.6.8 and 6.1.1.4'
Ag Ag -0.8971 1.1015 'International Tables Vol C Tables 4.2.6.8 and 6.1.1.4'
Pt Pt -1.7033 8.3905 'International Tables Vol C Tables 4.2.6.8 and 6.1.1.4'
P P 0.1023 0.0942 'International Tables Vol C Tables 4.2.6.8 and 6.1.1.4'
F F 0.0171 0.0103 'International Tables Vol C Tables 4.2.6.8 and 6.1.1.4'

loop_
_geom_angle_atom_site_label_1
_geom_angle_atom_site_label_2
_geom_angle_atom_site_label_3
_geom_angle
_geom_angle_site_symmetry_1
_geom_angle_site_symmetry_3
N41 Pt1 N4'3 89.2(17) . .
N41 Pt1 N11P 94.4(17) . .
N4'3 Pt1 N11P 176.4(18) . .
N41 Pt1 N12P 177.0(17) . .
N4'3 Pt1 N12P 93.8(18) . .
N11P Pt1 N12P 82.6(19) . .
N22P Pt2 N4'1 175.9(18) . .
N22P Pt2 N42 91.9(19) . .
N4'1 Pt2 N42 92.2(17) . .
N22P Pt2 N21P 85.1(20) . .
N4'1 Pt2 N21P 90.9(18) . .
N42 Pt2 N21P 176.7(18) . .
N4'2 Pt3 N31P 177.8(23) . .
N4'2 Pt3 N32P 94.1(20) . .
N31P Pt3 N32P 84.0(25) . .
N4'2 Pt3 N43 88.4(18) . .
N31P Pt3 N43 93.6(24) . .
N32P Pt3 N43 177.0(20) . .
N11 Ag1 N1'2 161.1(17) 3_765 .
N11 Ag1 N12 104.2(15) 3_765 .
N1'2 Ag1 N12 69.4(15) . .
N11 Ag1 N1'1 67.5(17) 3_765 3_765
N1'2 Ag1 N1'1 95.9(15) . 3_765
N12 Ag1 N1'1 101.8(14) . 3_765
N11 Ag1 O32 87.6(18) 3_765 .
N1'2 Ag1 O32 111.3(18) . .
N12 Ag1 O32 114.5(16) . .
N1'1 Ag1 O32 140.3(17) 3_765 .
N11 Ag1 O31 101.9(16) 3_765 .
N1'2 Ag1 O31 91.1(17) . .
N12 Ag1 O31 147.3(16) . .
N1'1 Ag1 O31 106.3(16) 3_765 .
O32 Ag1 O31 47.3(18) . .
C11P N11P Pt1 109.8(38) . .
C11P N11P H11A 109.4(38) . .
Pt1 N11P H11A 109.3(13) . .
C11P N11P H11B 109.9(40) . .
Pt1 N11P H11B 110.2(14) . .
H11A N11P H11B 108.27(8) . .
C12P C11P N11P 110.6(63) . .
C12P C11P H11C 108.9(56) . .
N11P C11P H11C 109.6(41) . .
C12P C11P H11D 110.4(50) . .
N11P C11P H11D 109.4(35) . .
H11C C11P H11D 107.9 . .
C11P C12P N12P 115.6(73) . .
C11P C12P H12A 108.0(56) . .
N12P C12P H12A 108.9(45) . .
C11P C12P H12B 108.3(50) . .
N12P C12P H12B 108.2(43) . .
H12A C12P H12B 107.63(6) . .
C12P N12P Pt1 108.9(48) . .
C12P N12P H12C 110.1(44) . .
Pt1 N12P H12C 109.3(14) . .
C12P N12P H12D 110.3(44) . .
Pt1 N12P H12D 109.9(15) . .
H12C N12P H12D 108.3 . .
C21P N21P Pt2 109.5(38) . .
C21P N21P H21A 109.8(40) . .
Pt2 N21P H21A 109.4(13) . .
C21P N21P H21B 110.3(37) . .
Pt2 N21P H21B 109.7(13) . .
H21A N21P H21B 108.0 . .
C22P C21P N21P 115.5(71) . .
C22P C21P H21C 107.5(63) . .
N21P C21P H21C 108.2(40) . .
C22P C21P H21D 110.6(62) . .
N21P C21P H21D 107.3(35) . .
H21C C21P H21D 107.47(6) . .
C21P C22P N22P 117.2(88) . .
C21P C22P H22A 106.2(64) . .
N22P C22P H22A 107.9(50) . .
C21P C22P H22B 108.2(60) . .
N22P C22P H22B 109.6(51) . .
H22A C22P H22B 107.3 . .
C22P N22P Pt2 109.0(53) . .
C22P N22P H22C 109.9(49) . .
Pt2 N22P H22C 110.3(15) . .
C22P N22P H22D 109.1(51) . .
Pt2 N22P H22D 110.1(14) . .
H22C N22P H22D 108.5 . .
C31P N31P Pt3 111.5(52) . .
C31P N31P H31A 108.0(51) . .
Pt3 N31P H31A 109.8(19) . .
C31P N31P H31B 109.4(51) . .
Pt3 N31P H31B 110.0(17) . .
H31A N31P H31B 108.0 . .
C32P C31P N31P 108.5(76) . .
C32P C31P H31C 109.9(70) . .
N31P C31P H31C 110.8(53) . .
C32P C31P H31D 108.5(62) . .
N31P C31P H31D 110.8(46) . .
H31C C31P H31D 108.35(8) . .
N32P C32P C31P 114.2(87) . .
N32P C32P H32A 107.9(43) . .
C31P C32P H32A 110.1(58) . .
N32P C32P H32B 107.4(53) . .
C31P C32P H32B 109.3(72) . .
H32A C32P H32B 107.71(8) . .
C32P N32P Pt3 106.7(49) . .
C32P N32P H32C 112.1(54) . .
Pt3 N32P H32C 110.8(16) . .
C32P N32P H32D 109.3(48) . .
Pt3 N32P H32D 109.7(15) . .
H32C N32P H32D 108.3 . .
C61 N11 C21 115.6(52) . .
C61 N11 Ag1 123.0(44) . 3_765
C21 N11 Ag1 120.2(38) . 3_765
N11 C21 C31 120.3(51) . .
N11 C21 C2'1 117.2(48) . .
C31 C21 C2'1 122.5(49) . .
N41 C31 C21 122.0(51) . .
N41 C31 H31 119.2(31) . .
C21 C31 H31 118.8(32) . .
C51 N41 C31 119.2(48) . .
C51 N41 Pt1 120.3(38) . .
C31 N41 Pt1 120.5(38) . .
N41 C51 C61 119.1(55) . .
N41 C51 H51 120.1(32) . .
C61 C51 H51 120.8(37) . .
N11 C61 C51 123.8(59) . .
N11 C61 H61 117.6(38) . .
C51 C61 H61 118.5(37) . .
C6'1 N1'1 C2'1 113.2(50) . .
C6'1 N1'1 Ag1 129.0(41) . 3_765
C2'1 N1'1 Ag1 117.6(37) . 3_765
C3'1 C2'1 N1'1 119.5(51) . .
C3'1 C2'1 C21 124.3(49) . .
N1'1 C2'1 C21 116.1(47) . .
N4'1 C3'1 C2'1 126.5(54) . .
N4'1 C3'1 H3'1 116.3(33) . .
C2'1 C3'1 H3'1 117.2(33) . .
C3'1 N4'1 C5'1 114.7(51) . .
C3'1 N4'1 Pt2 122.9(40) . .
C5'1 N4'1 Pt2 122.3(41) . .
N4'1 C5'1 C6'1 120.6(59) . .
N4'1 C5'1 H5'1 120.0(34) . .
C6'1 C5'1 H5'1 119.4(38) . .
N1'1 C6'1 C5'1 125.4(60) . .
N1'1 C6'1 H6'1 116.5(35) . .
C5'1 C6'1 H6'1 118.1(38) . .
C62 N12 C22 115.7(44) . .
C62 N12 Ag1 125.0(35) . .
C22 N12 Ag1 118.5(35) . .
C32 C22 N12 122.9(52) . .
C32 C22 C2'2 121.1(49) . .
N12 C22 C2'2 115.9(45) . .
N42 C32 C22 121.4(51) . .
N42 C32 H32 119.2(29) . .
C22 C32 H32 119.5(34) . .
C32 N42 C52 116.7(46) . .
C32 N42 Pt2 120.6(35) . .
C52 N42 Pt2 122.6(39) . .
N42 C52 C62 120.3(56) . .
N42 C52 H52 120.1(32) . .
C62 C52 H52 119.5(36) . .
N12 C62 C52 122.8(51) . .
N12 C62 H62 118.5(29) . .
C52 C62 H62 118.8(36) . .
C6'2 N1'2 C2'2 114.3(49) . .
C6'2 N1'2 Ag1 127.3(38) . .
C2'2 N1'2 Ag1 117.2(38) . .
N1'2 C2'2 C3'2 120.4(52) . .
N1'2 C2'2 C22 117.6(48) . .
C3'2 C2'2 C22 122.0(47) . .
N4'2 C3'2 C2'2 123.0(51) . .
N4'2 C3'2 H3'2 118.5(30) . .
C2'2 C3'2 H3'2 118.5(32) . .
C3'2 N4'2 C5'2 116.4(47) . .
C3'2 N4'2 Pt3 122.8(36) . .
C5'2 N4'2 Pt3 120.8(38) . .
C6'2 C5'2 N4'2 118.4(53) . .
C6'2 C5'2 H5'2 120.6(34) . .
N4'2 C5'2 H5'2 121.0(32) . .
N1'2 C6'2 C5'2 127.3(54) . .
N1'2 C6'2 H6'2 116.2(32) . .
C5'2 C6'2 H6'2 116.4(34) . .
C63 N13 C23 118.7(52) . .
N13 C23 C33 120.9(54) . .
N13 C23 C2'3 118.4(51) . .
C33 C23 C2'3 120.6(51) . .
N43 C33 C23 123.2(54) . .
N43 C33 H33 118.3(32) . .
C23 C33 H33 118.5(35) . .
C33 N43 C53 112.9(52) . .
C33 N43 Pt3 122.0(39) . .
C53 N43 Pt3 125.0(43) . .
C63 C53 N43 122.3(56) . .
C63 C53 H53 118.9(36) . .
N43 C53 H53 118.8(36) . .
N13 C63 C53 121.9(59) . .
N13 C63 H63 119.2(36) . .
C53 C63 H63 118.8(36) . .
C6'3 N1'3 C2'3 116.0(52) . .
N1'3 C2'3 C3'3 120.4(54) . .
N1'3 C2'3 C23 118.0(49) . .
C3'3 C2'3 C23 121.4(52) . .
N4'3 C3'3 C2'3 121.6(55) . .
N4'3 C3'3 H3'3 118.8(32) . .
C2'3 C3'3 H3'3 119.7(35) . .
C5'3 N4'3 C3'3 118.0(49) . .
C5'3 N4'3 Pt1 125.0(39) . .
C3'3 N4'3 Pt1 116.9(38) . .
N4'3 C5'3 C6'3 121.1(57) . .
N4'3 C5'3 H5'3 119.5(32) . .
C6'3 C5'3 H5'3 119.4(37) . .
N1'3 C6'3 C5'3 122.7(59) . .
N1'3 C6'3 H6'3 119.2(35) . .
C5'3 C6'3 H6'3 118.1(37) . .
F14 P1 F12 88.1(31) . .
F14 P1 F15 175.6(32) . .
F12 P1 F15 96.3(29) . .
F14 P1 F16 89.4(30) . .
F12 P1 F16 176.9(28) . .
F15 P1 F16 86.2(28) . .
F14 P1 F11 88.4(24) . .
F12 P1 F11 92.8(23) . .
F15 P1 F11 91.7(22) . .
F16 P1 F11 88.8(20) . .
F14 P1 F13 91.1(24) . .
F12 P1 F13 88.0(23) . .
F15 P1 F13 88.7(24) . .
F16 P1 F13 90.3(22) . .
F11 P1 F13 179.0(24) . .
F22 P2 F24 92.3(33) . .
F22 P2 F23 94.4(30) . .
F24 P2 F23 88.6(33) . .
F22 P2 F21 173.0(34) . .
F24 P2 F21 92.6(32) . .
F23 P2 F21 90.6(29) . .
F22 P2 F26 87.4(33) . .
F24 P2 F26 93.1(37) . .
F23 P2 F26 177.5(36) . .
F21 P2 F26 87.4(33) . .
F22 P2 F25 86.2(31) . .
F24 P2 F25 175.5(39) . .
F23 P2 F25 87.2(32) . .
F21 P2 F25 89.3(31) . .
F26 P2 F25 91.1(35) . .
O31 N30 O32 118.8(21) . .
O31 N30 O33 121.7(25) . .
O32 N30 O33 119.6(25) . .
N30 O31 O32 30.7(12) . .
N30 O31 Ag1 94.7(25) . .
O32 O31 Ag1 64.0(21) . .
N30 O32 O31 30.5(12) . .
N30 O32 Ag1 99.2(27) . .
O31 O32 Ag1 68.7(22) . .
O42 N40 O41 117.5(100) . .
O42 N40 O43 108.5(100) . .
O41 N40 O43 134.0(100) . .
O41A N40A O42A 138.6(100) . .
O41A N40A O43A 116.1(100) . .
O42A N40A O43A 105.1(100) . .
O41B N40B O43B 121.7(100) . .
O41B N40B O42B 103.1(100) . .
O43B N40B O42B 134.7(100) . .
N40B O42B O92A 157.4(100) . 2_655
O51 N50 O51 128.0(99) . 2_755
O51 N50 O52 116.0(50) . .
O51 N50 O52 116.0(50) 2_755 .
O62 N60 O62 120.1(59) 2_556 .
O62 N60 O63 120.1(29) 2_556 2_556
O62 N60 O63 0.0(100) . 2_556
O62 N60 O63 0.0(100) 2_556 .
O62 N60 O63 120.1(29) . .
O63 N60 O63 120.1(59) 2_556 .
O62 N60 O61 120.0(29) 2_556 .
O62 N60 O61 120.0(29) . .
O63 N60 O61 119.9(29) 2_556 .
O63 N60 O61 119.9(29) . .
O63 O62 N60 109.2(100) 2_556 .
O62 O63 N60 70.7(100) 2_556 .
O72 N70 O73 120.2(21) . .
O72 N70 O71 119.9(21) . .
O73 N70 O71 120.0(21) . .
O82 N80 O83 120.2(23) . .
O82 N80 O81 120.2(23) . .
O83 N80 O81 119.7(23) . .
O93 N90 O93 180.00(6) 3_656 .
O93 N90 O91 59.8(27) 3_656 .
O93 N90 O91 120.2(28) . .
O93 N90 O91 120.2(27) 3_656 3_656
O93 N90 O91 59.8(27) . 3_656
O91 N90 O91 180.00(3) . 3_656
O93 N90 O92 59.4(28) 3_656 .
O93 N90 O92 120.6(28) . .
O91 N90 O92 119.2(28) . .
O91 N90 O92 60.8(28) 3_656 .
O93 N90 O92 120.6(28) 3_656 3_656
O93 N90 O92 59.4(28) . 3_656
O91 N90 O92 60.8(27) . 3_656
O91 N90 O92 119.2(27) 3_656 3_656
O92 N90 O92 180.00(5) . 3_656
O93 O91 N90 59.6(23) 3_656 .
O93 O91 O92 118.8(43) 3_656 3_656
N90 O91 O92 59.2(23) . 3_656
O93 O92 N90 60.2(24) 3_656 .
O93 O92 O91 120.2(43) 3_656 3_656
N90 O92 O91 60.0(23) . 3_656
O91 O93 N90 60.6(24) 3_656 .
O91 O93 O92 121.0(44) 3_656 3_656
N90 O93 O92 60.4(24) . 3_656
O91A N90A O93A 115.0(42) . .
O91A N90A O92A 121.8(41) . .
O92A N90A O93A 123.2(41) . .

loop_
_geom_bond_atom_site_label_1
_geom_bond_atom_site_label_2
_geom_bond_distance
_geom_bond_site_symmetry_2
Pt1 N41 2.01(4) .
Pt1 N4'3 2.03(4) .
Pt1 N11P 2.04(4) .
Pt1 N12P 2.05(4) .
Pt2 N22P 2.02(5) .
Pt2 N4'1 2.02(5) .
Pt2 N42 2.02(4) .
Pt2 N21P 2.05(4) .
Pt3 N4'2 1.99(4) .
Pt3 N31P 2.00(5) .
Pt3 N32P 2.01(5) .
Pt3 N43 2.01(5) .
Ag1 N11 2.38(5) 3_765
Ag1 N1'2 2.40(5) .
Ag1 N12 2.42(4) .
Ag1 N1'1 2.46(5) 3_765
Ag1 O32 2.50(5) .
Ag1 O31 2.59(5) .
N11P C11P 1.48(7) .
N11P H11A 0.90 .
N11P H11B 0.90 .
C11P C12P 1.39(10) .
C11P H11C 0.97 .
C11P H11D 0.97 .
C12P N12P 1.42(9) .
C12P H12A 0.97 .
C12P H12B 0.97 .
N12P H12C 0.90 .
N12P H12D 0.90 .
N21P C21P 1.49(8) .
N21P H21A 0.90 .
N21P H21B 0.90 .
C21P C22P 1.39(11) .
C21P H21C 0.97 .
C21P H21D 0.97 .
C22P N22P 1.47(11) .
C22P H22A 0.97 .
C22P H22B 0.97 .
N22P H22C 0.90 .
N22P H22D 0.90 .
N31P C31P 1.44(9) .
N31P H31A 0.90 .
N31P H31B 0.90 .
C31P C32P 1.43(11) .
C31P H31C 0.97 .
C31P H31D 0.97 .
C32P N32P 1.47(10) .
C32P H32A 0.97 .
C32P H32B 0.97 .
N32P H32C 0.90 .
N32P H32D 0.90 .
N11 C61 1.32(7) .
N11 C21 1.34(7) .
N11 Ag1 2.38(5) 3_765
C21 C31 1.43(7) .
C21 C2'1 1.49(7) .
C31 N41 1.29(6) .
C31 H31 0.93 .
N41 C51 1.30(7) .
C51 C61 1.43(8) .
C51 H51 0.93 .
C61 H61 0.93 .
N1'1 C6'1 1.35(7) .
N1'1 C2'1 1.35(6) .
N1'1 Ag1 2.46(5) 3_765
C2'1 C3'1 1.32(7) .
C3'1 N4'1 1.30(6) .
C3'1 H3'1 0.93 .
N4'1 C5'1 1.33(7) .
C5'1 C6'1 1.31(8) .
C5'1 H5'1 0.93 .
C6'1 H6'1 0.93 .
N12 C62 1.32(7) .
N12 C22 1.34(6) .
C22 C32 1.35(7) .
C22 C2'2 1.52(8) .
C32 N42 1.33(6) .
C32 H32 0.93 .
N42 C52 1.35(7) .
C52 C62 1.37(8) .
C52 H52 0.93 .
C62 H62 0.93 .
N1'2 C6'2 1.31(7) .
N1'2 C2'2 1.36(6) .
C2'2 C3'2 1.39(7) .
C3'2 N4'2 1.33(6) .
C3'2 H3'2 0.93 .
N4'2 C5'2 1.37(6) .
C5'2 C6'2 1.35(7) .
C5'2 H5'2 0.93 .
C6'2 H6'2 0.93 .
N13 C63 1.27(7) .
N13 C23 1.34(6) .
C23 C33 1.36(7) .
C23 C2'3 1.49(8) .
C33 N43 1.35(6) .
C33 H33 0.93 .
N43 C53 1.39(7) .
C53 C63 1.37(8) .
C53 H53 0.93 .
C63 H63 0.93 .
N1'3 C6'3 1.34(7) .
N1'3 C2'3 1.36(7) .
C2'3 C3'3 1.41(7) .
C3'3 N4'3 1.31(6) .
C3'3 H3'3 0.93 .
N4'3 C5'3 1.34(6) .
C5'3 C6'3 1.37(8) .
C5'3 H5'3 0.93 .
C6'3 H6'3 0.93 .
P1 F14 1.54(4) .
P1 F12 1.56(4) .
P1 F15 1.58(4) .
P1 F16 1.59(4) .
P1 F11 1.58(4) .
P1 F13 1.60(4) .
P2 F22 1.51(5) .
P2 F24 1.54(7) .
P2 F23 1.55(6) .
P2 F21 1.59(5) .
P2 F26 1.60(7) .
P2 F25 1.60(6) .
N30 O31 1.18(4) .
N30 O32 1.19(4) .
N30 O33 1.20(4) .
O31 O32 2.04(7) .
N40 O42 1.28(15) .
N40 O41 1.31(16) .
N40 O43 1.37(17) .
N40A O41A 1.20(15) .
N40A O42A 1.38(17) .
N40A O43A 1.46(15) .
N40B O41B 1.25(22) .
N40B O43B 1.20(29) .
N40B O42B 1.29(24) .
O42B O92A 1.56(20) 2_655
N50 O51 1.22(5) .
N50 O51 1.22(5) 2_755
N50 O52 1.25(9) .
N60 O62 1.15(3) 2_556
N60 O62 1.15(3) .
N60 O63 1.15(3) 2_556
N60 O63 1.15(3) .
N60 O61 1.15(3) .
O62 O63 0.00(26) 2_556
O63 O62 0.00(26) 2_556
N70 O72 1.36(10) .
N70 O73 1.36(10) .
N70 O71 1.36(10) .
O70W O5W 1.73(13) 2_755
N80 O82 1.21(8) .
N80 O83 1.21(8) .
N80 O81 1.21(8) .
N90 O93 1.19(3) 3_656
N90 O93 1.19(3) .
N90 O91 1.20(3) .
N90 O91 1.20(3) 3_656
N90 O92 1.19(3) .
N90 O92 1.19(3) 3_656
O91 O93 1.19(6) 3_656
O91 O92 1.21(6) 3_656
O92 O93 1.18(6) 3_656
O92 O91 1.21(6) 3_656
O93 O91 1.19(6) 3_656
O93 O92 1.18(6) 3_656
N90A O91A 1.37(7) .
N90A O93A 1.35(7) .
N90A O92A 1.27(7) .
O92A O42B 1.56(20) 2_655
O5W O70W 1.73(13) 2_755

loop_
_geom_torsion_atom_site_label_1
_geom_torsion_atom_site_label_2
_geom_torsion_atom_site_label_3
_geom_torsion_atom_site_label_4
_geom_torsion
_geom_torsion_site_symmetry_1
_geom_torsion_site_symmetry_4
N41 Pt1 N11P C11P -169.2(47) . .
N4'3 Pt1 N11P C11P 9.7(331) . .
N12P Pt1 N11P C11P 10.9(48) . .
Pt1 N11P C11P C12P -30.1(85) . .
N11P C11P C12P N12P 41.1(108) . .
C11P C12P N12P Pt1 -30.8(93) . .
N41 Pt1 N12P C12P 8.3(407) . .
N4'3 Pt1 N12P C12P -170.6(51) . .
N11P Pt1 N12P C12P 9.5(51) . .
N22P Pt2 N21P C21P -1.6(46) . .
N4'1 Pt2 N21P C21P 177.8(47) . .
N42 Pt2 N21P C21P 18.4(344) . .
Pt2 N21P C21P C22P -9.8(99) . .
N21P C21P C22P N22P 20.9(136) . .
C21P C22P N22P Pt2 -21.0(113) . .
N4'1 Pt2 N22P C22P 3.2(294) . .
N42 Pt2 N22P C22P -167.4(57) . .
N21P Pt2 N22P C22P 11.5(57) . .
N4'2 Pt3 N31P C31P -17.0(611) . .
N32P Pt3 N31P C31P 11.1(62) . .
N43 Pt3 N31P C31P -170.8(62) . .
Pt3 N31P C31P C32P -31.9(107) . .
N31P C31P C32P N32P 44.4(127) . .
C31P C32P N32P Pt3 -34.3(106) . .
N4'2 Pt3 N32P C32P -169.3(59) . .
N31P Pt3 N32P C32P 11.7(60) . .
N43 Pt3 N32P C32P -26.5(394) . .
C61 N11 C21 C31 1.1(75) . .
Ag1 N11 C21 C31 -167.1(35) 3_765 .
C61 N11 C21 C2'1 179.7(48) . .
Ag1 N11 C21 C2'1 11.6(61) 3_765 .
N11 C21 C31 N41 -1.2(77) . .
C2'1 C21 C31 N41 -179.7(45) . .
C21 C31 N41 C51 0.7(75) . .
C21 C31 N41 Pt1 179.0(35) . .
N4'3 Pt1 N41 C51 82.8(43) . .
N11P Pt1 N41 C51 -97.2(43) . .
N12P Pt1 N41 C51 -96.0(383) . .
N4'3 Pt1 N41 C31 -95.4(39) . .
N11P Pt1 N41 C31 84.5(39) . .
N12P Pt1 N41 C31 85.7(385) . .
C31 N41 C51 C61 -0.2(81) . .
Pt1 N41 C51 C61 -178.5(41) . .
C21 N11 C61 C51 -0.7(86) . .
Ag1 N11 C61 C51 167.1(45) 3_765 .
N41 C51 C61 N11 0.2(95) . .
C6'1 N1'1 C2'1 C3'1 -2.7(72) . .
Ag1 N1'1 C2'1 C3'1 171.5(36) 3_765 .
C6'1 N1'1 C2'1 C21 178.9(44) . .
Ag1 N1'1 C2'1 C21 -6.9(57) 3_765 .
N11 C21 C2'1 C3'1 178.9(49) . .
C31 C21 C2'1 C3'1 -2.4(79) . .
N11 C21 C2'1 N1'1 -2.7(69) . .
C31 C21 C2'1 N1'1 175.9(46) . .
N1'1 C2'1 C3'1 N4'1 3.8(84) . .
C21 C2'1 C3'1 N4'1 -177.9(49) . .
C2'1 C3'1 N4'1 C5'1 -3.7(80) . .
C2'1 C3'1 N4'1 Pt2 179.9(40) . .
N22P Pt2 N4'1 C3'1 -73.3(277) . .
N42 Pt2 N4'1 C3'1 97.3(42) . .
N21P Pt2 N4'1 C3'1 -81.6(43) . .
N22P Pt2 N4'1 C5'1 110.6(263) . .
N42 Pt2 N4'1 C5'1 -78.8(44) . .
N21P Pt2 N4'1 C5'1 102.3(44) . .
C3'1 N4'1 C5'1 C6'1 3.0(80) . .
Pt2 N4'1 C5'1 C6'1 179.4(41) . .
C2'1 N1'1 C6'1 C5'1 2.4(81) . .
Ag1 N1'1 C6'1 C5'1 -171.1(44) 3_765 .
N4'1 C5'1 C6'1 N1'1 -2.6(93) . .
N11 Ag1 N12 C62 -11.5(50) 3_765 .
N1'2 Ag1 N12 C62 -172.8(51) . .
N1'1 Ag1 N12 C62 -80.9(49) 3_765 .
O32 Ag1 N12 C62 82.4(49) . .
O31 Ag1 N12 C62 130.3(48) . .
N11 Ag1 N12 C22 158.1(38) 3_765 .
N1'2 Ag1 N12 C22 -3.3(37) . .
N1'1 Ag1 N12 C22 88.6(39) 3_765 .
O32 Ag1 N12 C22 -108.0(40) . .
O31 Ag1 N12 C22 -60.1(51) . .
C62 N12 C22 C32 4.2(81) . .
Ag1 N12 C22 C32 -166.3(43) . .
C62 N12 C22 C2'2 -179.6(52) . .
Ag1 N12 C22 C2'2 9.9(61) . .
N12 C22 C32 N42 -3.1(87) . .
C2'2 C22 C32 N42 -179.1(48) . .
C22 C32 N42 C52 1.8(80) . .
C22 C32 N42 Pt2 -175.2(41) . .
N22P Pt2 N42 C32 78.2(42) . .
N4'1 Pt2 N42 C32 -101.1(42) . .
N21P Pt2 N42 C32 58.3(337) . .
N22P Pt2 N42 C52 -98.7(47) . .
N4'1 Pt2 N42 C52 81.9(47) . .
N21P Pt2 N42 C52 -118.7(317) . .
C32 N42 C52 C62 -2.0(87) . .
Pt2 N42 C52 C62 175.0(46) . .
C22 N12 C62 C52 -4.4(90) . .
Ag1 N12 C62 C52 165.4(47) . .
N42 C52 C62 N12 3.5(102) . .
N11 Ag1 N1'2 C6'2 115.6(63) 3_765 .
N12 Ag1 N1'2 C6'2 -171.2(56) . .
N1'1 Ag1 N1'2 C6'2 88.3(54) 3_765 .
O32 Ag1 N1'2 C6'2 -62.1(56) . .
O31 Ag1 N1'2 C6'2 -18.1(54) . .
N11 Ag1 N1'2 C2'2 -77.8(64) 3_765 .
N12 Ag1 N1'2 C2'2 -4.6(37) . .
N1'1 Ag1 N1'2 C2'2 -105.1(40) 3_765 .
O32 Ag1 N1'2 C2'2 104.5(41) . .
O31 Ag1 N1'2 C2'2 148.5(40) . .
C6'2 N1'2 C2'2 C3'2 1.0(82) . .
Ag1 N1'2 C2'2 C3'2 -167.3(41) . .
C6'2 N1'2 C2'2 C22 179.7(53) . .
Ag1 N1'2 C2'2 C22 11.3(64) . .
C32 C22 C2'2 N1'2 162.1(51) . .
N12 C22 C2'2 N1'2 -14.2(75) . .
C32 C22 C2'2 C3'2 -19.3(87) . .
N12 C22 C2'2 C3'2 164.4(52) . .
N1'2 C2'2 C3'2 N4'2 -2.2(87) . .
C22 C2'2 C3'2 N4'2 179.3(51) . .
C2'2 C3'2 N4'2 C5'2 0.0(81) . .
C2'2 C3'2 N4'2 Pt3 180.0(41) . .
N31P Pt3 N4'2 C3'2 -37.2(596) . .
N32P Pt3 N4'2 C3'2 -65.2(45) . .
N43 Pt3 N4'2 C3'2 116.6(44) . .
N31P Pt3 N4'2 C5'2 142.7(569) . .
N32P Pt3 N4'2 C5'2 114.8(43) . .
N43 Pt3 N4'2 C5'2 -63.4(43) . .
C3'2 N4'2 C5'2 C6'2 3.0(82) . .
Pt3 N4'2 C5'2 C6'2 -176.9(48) . .
C2'2 N1'2 C6'2 C5'2 2.3(101) . .
Ag1 N1'2 C6'2 C5'2 169.3(52) . .
N4'2 C5'2 C6'2 N1'2 -4.5(107) . .
C63 N13 C23 C33 2.4(82) . .
C63 N13 C23 C2'3 -174.6(50) . .
N13 C23 C33 N43 -2.8(84) . .
C2'3 C23 C33 N43 174.1(49) . .
C23 C33 N43 C53 1.9(74) . .
C23 C33 N43 Pt3 179.4(39) . .
N4'2 Pt3 N43 C33 -72.6(42) . .
N31P Pt3 N43 C33 106.4(43) . .
N32P Pt3 N43 C33 144.4(358) . .
N4'2 Pt3 N43 C53 104.6(42) . .
N31P Pt3 N43 C53 -76.4(44) . .
N32P Pt3 N43 C53 -38.4(386) . .
C33 N43 C53 C63 -0.8(74) . .
Pt3 N43 C53 C63 -178.3(40) . .
C23 N13 C63 C53 -1.3(86) . .
N43 C53 C63 N13 0.6(89) . .
C6'3 N1'3 C2'3 C3'3 2.6(84) . .
C6'3 N1'3 C2'3 C23 178.3(53) . .
N13 C23 C2'3 N1'3 -32.6(77) . .
C33 C23 C2'3 N1'3 150.4(53) . .
N13 C23 C2'3 C3'3 143.0(53) . .
C33 C23 C2'3 C3'3 -33.9(81) . .
N1'3 C2'3 C3'3 N4'3 -0.3(86) . .
C23 C2'3 C3'3 N4'3 -175.8(51) . .
C2'3 C3'3 N4'3 C5'3 -3.3(80) . .
C2'3 C3'3 N4'3 Pt1 179.4(40) . .
N41 Pt1 N4'3 C5'3 -56.7(45) . .
N11P Pt1 N4'3 C5'3 124.3(300) . .
N12P Pt1 N4'3 C5'3 123.2(45) . .
N41 Pt1 N4'3 C3'3 120.4(41) . .
N11P Pt1 N4'3 C3'3 -58.6(320) . .
N12P Pt1 N4'3 C3'3 -59.7(42) . .
C3'3 N4'3 C5'3 C6'3 4.6(82) . .
Pt1 N4'3 C5'3 C6'3 -178.4(44) . .
C2'3 N1'3 C6'3 C5'3 -1.4(94) . .
N4'3 C5'3 C6'3 N1'3 -2.2(97) . .
O32 N30 O31 O32 0.000(6) . .
O33 N30 O31 O32 -179.0(17) . .
O32 N30 O31 Ag1 -2.3(29) . .
O33 N30 O31 Ag1 178.7(31) . .
N11 Ag1 O31 N30 76.7(29) 3_765 .
N1'2 Ag1 O31 N30 -117.1(27) . .
N12 Ag1 O31 N30 -65.5(41) . .
N1'1 Ag1 O31 N30 146.4(25) 3_765 .
O32 Ag1 O31 N30 1.3(17) . .
N11 Ag1 O31 O32 75.4(27) 3_765 .
N1'2 Ag1 O31 O32 -118.4(26) . .
N12 Ag1 O31 O32 -66.8(39) . .
N1'1 Ag1 O31 O32 145.2(25) 3_765 .
O32 Ag1 O31 O32 0.000(3) . .
O31 N30 O32 O31 0.000(7) . .
O33 N30 O32 O31 179.0(17) . .
O31 N30 O32 Ag1 2.4(31) . .
O33 N30 O32 Ag1 -178.6(32) . .
N30 O31 O32 N30 0.000(10) . .
Ag1 O31 O32 N30 177.5(33) . .
N30 O31 O32 Ag1 -177.5(33) . .
Ag1 O31 O32 Ag1 0.0 . .
N11 Ag1 O32 N30 -109.8(31) 3_765 .
N1'2 Ag1 O32 N30 69.4(32) . .
N12 Ag1 O32 N30 145.7(27) . .
N1'1 Ag1 O32 N30 -60.4(42) 3_765 .
O31 Ag1 O32 N30 -1.3(17) . .
N11 Ag1 O32 O31 -108.6(25) 3_765 .
N1'2 Ag1 O32 O31 70.7(27) . .
N12 Ag1 O32 O31 146.9(23) . .
N1'1 Ag1 O32 O31 -59.1(36) 3_765 .
O31 Ag1 O32 O31 0.000(3) . .
O41B N40B O42B O92A 111.8(477) . 2_655
O43B N40B O42B O92A -59.7(685) . 2_655
O62 N60 O62 O63 161.4(1000) 2_556 2_556
O63 N60 O62 O63 0.0(377) 2_556 2_556
O63 N60 O62 O63 161.4(1000) . 2_556
O61 N60 O62 O63 -18.6(1000) . 2_556
O62 N60 O63 O62 0.0(169) 2_556 2_556
O62 N60 O63 O62 -18.6(1000) . 2_556
O63 N60 O63 O62 -18.6(1000) 2_556 2_556
O61 N60 O63 O62 161.4(1000) . 2_556
O93 N90 O91 O93 0.00(3) 3_656 3_656
O93 N90 O91 O93 180.00(7) . 3_656
O91 N90 O91 O93 -158.9(1000) 3_656 3_656
O92 N90 O91 O93 -0.1(15) . 3_656
O92 N90 O91 O93 179.9(15) 3_656 3_656
O93 N90 O91 O92 -179.9(15) 3_656 3_656
O93 N90 O91 O92 0.1(15) . 3_656
O91 N90 O91 O92 21.2(1000) 3_656 3_656
O92 N90 O91 O92 180.00(10) . 3_656
O92 N90 O91 O92 0.00(7) 3_656 3_656
O93 N90 O92 O93 0.00(8) 3_656 3_656
O93 N90 O92 O93 180.00(10) . 3_656
O91 N90 O92 O93 0.1(15) . 3_656
O91 N90 O92 O93 -179.9(15) 3_656 3_656
O92 N90 O92 O93 134.1(1000) 3_656 3_656
O93 N90 O92 O91 179.9(15) 3_656 3_656
O93 N90 O92 O91 -0.1(15) . 3_656
O91 N90 O92 O91 180.00(9) . 3_656
O91 N90 O92 O91 0.00(7) 3_656 3_656
O92 N90 O92 O91 -45.9(1000) 3_656 3_656
O93 N90 O93 O91 150.1(1000) 3_656 3_656
O91 N90 O93 O91 180.00(4) . 3_656
O91 N90 O93 O91 0.00(3) 3_656 3_656
O92 N90 O93 O91 0.1(15) . 3_656
O92 N90 O93 O91 -179.9(15) 3_656 3_656
O93 N90 O93 O92 -30.0(1000) 3_656 3_656
O91 N90 O93 O92 -0.1(15) . 3_656
O91 N90 O93 O92 179.9(15) 3_656 3_656
O92 N90 O93 O92 180.00(9) . 3_656
O92 N90 O93 O92 0.00(9) 3_656 3_656
